data_4348474
loop_
_publ_author_name
'Guillet, Jesse L.'
'Bhowmick, Indrani'
'Shores, Matthew P.'
'Daley, Christopher J. A.'
'Gembicky, Milan'
'Golen, James A.'
'Rheingold, Arnold L.'
'Doerrer, Linda H.'

_publ_section_title
;
 Thiocyanate-Ligated Heterobimetallic {PtM} Lantern Complexes Including a
 Ferromagnetically Coupled 1D Coordination Polymer.
;
_journal_issue 16
_journal_name_full 'Inorganic chemistry'
_journal_page_first 8099
_journal_page_last 8109
_journal_paper_doi 10.1021/acs.inorgchem.6b01182
_journal_volume 55
_journal_year 2016
_chemical_formula_moiety 'C29 H20 Cr N O4 Pt S5'
_chemical_formula_sum 'C29 H20 Cr N O4 Pt S5'
_chemical_formula_weight 853.85
_space_group_crystal_system monoclinic
_space_group_IT_number 14
_space_group_name_Hall '-P 2ybc'
_space_group_name_H-M_alt 'P 1 21/c 1'
_atom_sites_solution_hydrogens geom
_audit_creation_date 2015-10-15
_audit_creation_method
;
Olex2 1.2-beta
(compiled 2015.09.30 svn.r3233 for OlexSys, GUI svn.r5103)
;
_cell_angle_alpha 90
_cell_angle_beta 93.522(8)
_cell_angle_gamma 90
_cell_formula_units_Z 4
_cell_length_a 11.1403(16)
_cell_length_b 17.335(3)
_cell_length_c 15.525(2)
_cell_measurement_reflns_used 5451
_cell_measurement_temperature 100
_cell_measurement_theta_max 25.36
_cell_measurement_theta_min 2.18
_cell_volume 2992.5(8)
_computing_cell_refinement 'SAINT v8.34A (Bruker, 2013)'
_computing_data_collection 'APEX2 v2013.6-2 (Bruker, 2013)'
_computing_data_reduction 'SAINT v8.34A (Bruker, 2013)'
_computing_molecular_graphics 'Olex2 (Dolomanov et al., 2009)'
_computing_publication_material 'Olex2 (Dolomanov et al., 2009)'
_computing_structure_refinement 'ShelXL (Sheldrick, 2015)'
_computing_structure_solution 'XT (Sheldrick, 2008)'
_diffrn_ambient_temperature 100
_diffrn_detector 'Bruker APEX CCD'
_diffrn_detector_area_resol_mean 8.0
_diffrn_detector_type 'CCD Area Detector'
_diffrn_measured_fraction_theta_full 0.999
_diffrn_measured_fraction_theta_max 0.989
_diffrn_measurement_device 'Kappa Four-Circle Diffractometer'
_diffrn_measurement_device_type 'Bruker X8 APEX'
_diffrn_measurement_method '\w and \f scans'
_diffrn_radiation_monochromator graphite
_diffrn_radiation_probe x-ray
_diffrn_radiation_type MoK\a
_diffrn_radiation_wavelength 0.71073
_diffrn_reflns_av_unetI/netI 0.0578
_diffrn_reflns_Laue_measured_fraction_full 0.999
_diffrn_reflns_Laue_measured_fraction_max 0.989
_diffrn_reflns_point_group_measured_fraction_full 0.999
_diffrn_reflns_point_group_measured_fraction_max 0.989
_diffrn_reflns_theta_full 25.242
_diffrn_reflns_theta_max 25.500
_diffrn_reflns_theta_min 1.763
_diffrn_source 'sealed tube'
_diffrn_source_type fine-focus
_diffrn_standards_number 0
_exptl_absorpt_coefficient_mu 5.418
_exptl_absorpt_correction_T_max 0.148004
_exptl_absorpt_correction_T_min 0.090627
_exptl_absorpt_correction_type multi-scan
_exptl_absorpt_process_details
;
 TWINABS-2012/1 (Bruker,2012) was used for absorption correction.
 
For component 1:
 wR2(int) was 0.0984 before and 0.0556 after correction.
 The Ratio of minimum to maximum transmission not present.
 The \l/2 correction factor is Not present
 
For component 2:
 wR2(int) was 0.1057 before and 0.0621 after correction.
 The Ratio of minimum to maximum transmission is 0.61.
 The \l/2 correction factor is Not present

Final HKLF 4 output contains 30595 reflections, Rint = 0.0700
 (14265 with I > 3sig(I), Rint = 0.0523)
;
_exptl_crystal_colour green
_exptl_crystal_colour_primary green
_exptl_crystal_density_diffrn 1.895
_exptl_crystal_description plate
_exptl_crystal_F_000 1660
_exptl_crystal_size_max 0.24
_exptl_crystal_size_mid 0.2
_exptl_crystal_size_min 0.08
_refine_diff_density_max 0.733
_refine_diff_density_min -0.980
_refine_diff_density_rms 0.139
_refine_ls_extinction_method none
_refine_ls_goodness_of_fit_ref 1.003
_refine_ls_hydrogen_treatment constr
_refine_ls_matrix_type full
_refine_ls_number_parameters 370
_refine_ls_number_reflns 5507
_refine_ls_number_restraints 0
_refine_ls_restrained_S_all 1.003
_refine_ls_R_factor_all 0.0520
_refine_ls_R_factor_gt 0.0336
_refine_ls_shift/su_max 0.001
_refine_ls_shift/su_mean 0.000
_refine_ls_structure_factor_coef Fsqd
_refine_ls_weighting_details 'w=1/[\s^2^(Fo^2^)+(0.0236P)^2^] where P=(Fo^2^+2Fc^2^)/3'
_refine_ls_weighting_scheme calc
_refine_ls_wR_factor_gt 0.0598
_refine_ls_wR_factor_ref 0.0638
_reflns_Friedel_coverage 0.000
_reflns_number_gt 4312
_reflns_number_total 5507
_reflns_threshold_expression 'I > 2\s(I)'
_cod_data_source_file ic6b01182_si_001.cif
_cod_data_source_block Compound_8_lhd427_twin4
_cod_depositor_comments
;
The following automatic conversions were performed:

data item '_diffrn_radiation_probe' value 'X-ray' was changed to
'x-ray' in accordance with the
/home/saulius/struct/COD-crude-data/automatic-downloads/DataCite-retrospective/ACS/depositions/lib/dictionaries/cif_core.dic
dictionary named 'cif_core.dic' version 2.4.2 last updated on
2011-04-26.

Automatic conversion script
Id: cif_fix_values 6909 2019-04-08 15:41:33Z antanas 
;
_cod_original_cell_volume 2992.4(8)
_cod_database_code 4348474
_shelxl_version_number 2014-3
_shelx_space_group_comment
;
The symmetry employed for this shelxl refinement is uniquely defined
by the following loop, which should always be used as a source of
symmetry information in preference to the above space-group names.
They are only intended as comments.
;
_shelx_estimated_absorpt_t_max 0.671
_shelx_estimated_absorpt_t_min 0.356
_olex2_refinement_description
;
1. Fixed Uiso
 At 1.2 times of:
  All C(H) groups
2.a Aromatic/amide H refined with riding coordinates:
 C2(H2), C0AA(H0AA), C4(H4), C5(H5), C6(H6), C7(H7), C9(H9), C10(H10),
 C11(H11), C12(H12), C13(H13), C16(H16), C17(H17), C18(H18), C19(H19), C22(H22),
  C23(H23), C24(H24), C25(H25), C26(H26)
;
_olex2_submission_special_instructions 'No special instructions were received'

loop_
_space_group_symop_operation_xyz
'x, y, z'
'-x, y+1/2, -z+1/2'
'-x, -y, -z'
'x, -y-1/2, z-1/2'

loop_
_atom_site_label
_atom_site_type_symbol
_atom_site_fract_x
_atom_site_fract_y
_atom_site_fract_z
_atom_site_U_iso_or_equiv
_atom_site_adp_type
_atom_site_occupancy
_atom_site_site_symmetry_order
_atom_site_calc_flag
_atom_site_refinement_flags_posn
Pt1 Pt 0.26494(2) 0.17049(2) 0.91118(2) 0.01705(7) Uani 1 1 d .
Cr1 Cr 0.26918(6) 0.26086(5) 1.03890(5) 0.01674(19) Uani 1 1 d .
S1 S 0.37775(11) 0.25890(8) 0.83689(8) 0.0210(3) Uani 1 1 d .
O2 O 0.3098(3) 0.34678(19) 0.9633(2) 0.0197(8) Uani 1 1 d .
O3 O 0.4426(3) 0.2403(2) 1.0617(2) 0.0199(8) Uani 1 1 d .
S4 S 0.44554(11) 0.11526(8) 0.96697(8) 0.0218(3) Uani 1 1 d .
O5 O 0.2286(3) 0.1742(2) 1.1143(2) 0.0178(7) Uani 1 1 d .
S6 S 0.15288(11) 0.08378(8) 0.98673(8) 0.0209(3) Uani 1 1 d .
O7 O 0.0974(3) 0.2856(2) 1.0162(2) 0.0218(8) Uani 1 1 d .
S8 S 0.08889(11) 0.23079(8) 0.85798(8) 0.0216(3) Uani 1 1 d .
C1 C 0.5029(4) 0.1834(3) 1.0379(3) 0.0212(12) Uani 1 1 d .
C2 C 0.1268(4) 0.0842(3) 1.2409(3) 0.0192(12) Uani 1 1 d .
H2 H 0.1356 0.1377 1.2527 0.023 Uiso 1 1 calc R
C1AA C 0.3596(4) 0.3431(3) 0.8920(3) 0.0195(12) Uani 1 1 d .
C2AA C 0.3994(4) 0.4154(3) 0.8534(3) 0.0193(12) Uani 1 1 d .
C0AA C 0.4233(4) 0.4211(3) 0.7665(3) 0.0248(13) Uani 1 1 d .
H0AA H 0.4183 0.3766 0.7307 0.030 Uiso 1 1 calc R
C4 C 0.4541(4) 0.4913(3) 0.7325(4) 0.0313(14) Uani 1 1 d .
H4 H 0.4690 0.4952 0.6731 0.038 Uiso 1 1 calc R
C5 C 0.4634(4) 0.5554(3) 0.7843(4) 0.0292(14) Uani 1 1 d .
H5 H 0.4836 0.6037 0.7602 0.035 Uiso 1 1 calc R
C6 C 0.4438(4) 0.5502(3) 0.8709(4) 0.0312(14) Uani 1 1 d .
H6 H 0.4531 0.5944 0.9069 0.037 Uiso 1 1 calc R
C7 C 0.4104(4) 0.4802(3) 0.9052(4) 0.0241(13) Uani 1 1 d .
H7 H 0.3949 0.4767 0.9646 0.029 Uiso 1 1 calc R
C8 C 0.6309(4) 0.1792(3) 1.0714(3) 0.0209(12) Uani 1 1 d .
C9 C 0.6815(5) 0.2440(3) 1.1107(4) 0.0387(16) Uani 1 1 d .
H9 H 0.6330 0.2881 1.1191 0.046 Uiso 1 1 calc R
C10 C 0.8021(5) 0.2453(3) 1.1381(4) 0.0415(17) Uani 1 1 d .
H10 H 0.8366 0.2906 1.1635 0.050 Uiso 1 1 calc R
C11 C 0.8715(5) 0.1811(3) 1.1285(4) 0.0306(14) Uani 1 1 d .
H11 H 0.9542 0.1816 1.1477 0.037 Uiso 1 1 calc R
C12 C 0.8216(5) 0.1163(3) 1.0912(4) 0.0346(15) Uani 1 1 d .
H12 H 0.8696 0.0716 1.0853 0.041 Uiso 1 1 calc R
C13 C 0.7015(4) 0.1152(3) 1.0618(4) 0.0299(14) Uani 1 1 d .
H13 H 0.6681 0.0701 1.0351 0.036 Uiso 1 1 calc R
C14 C 0.1815(4) 0.1099(3) 1.0918(3) 0.0177(12) Uani 1 1 d .
C15 C 0.1453(4) 0.0567(3) 1.1592(3) 0.0177(11) Uani 1 1 d .
C16 C 0.0956(4) 0.0350(4) 1.3051(4) 0.0314(14) Uani 1 1 d .
H16 H 0.0833 0.0544 1.3611 0.038 Uiso 1 1 calc R
C17 C 0.0824(5) -0.0418(4) 1.2884(4) 0.0330(15) Uani 1 1 d .
H17 H 0.0593 -0.0757 1.3325 0.040 Uiso 1 1 calc R
C18 C 0.1025(5) -0.0704(3) 1.2072(3) 0.0320(14) Uani 1 1 d .
H18 H 0.0953 -0.1241 1.1962 0.038 Uiso 1 1 calc R
C19 C 0.1324(4) -0.0220(3) 1.1433(3) 0.0252(13) Uani 1 1 d .
H19 H 0.1446 -0.0419 1.0875 0.030 Uiso 1 1 calc R
C20 C 0.0399(4) 0.2815(3) 0.9432(3) 0.0191(12) Uani 1 1 d .
C21 C -0.0719(4) 0.3274(3) 0.9295(3) 0.0234(12) Uani 1 1 d .
C22 C -0.0841(4) 0.3940(3) 0.9769(3) 0.0278(14) Uani 1 1 d .
H22 H -0.0249 0.4063 1.0215 0.033 Uiso 1 1 calc R
C23 C -0.1793(5) 0.4428(4) 0.9612(4) 0.0331(15) Uani 1 1 d .
H23 H -0.1849 0.4893 0.9930 0.040 Uiso 1 1 calc R
C24 C -0.2683(5) 0.4233(4) 0.8977(4) 0.0367(15) Uani 1 1 d .
H24 H -0.3357 0.4562 0.8869 0.044 Uiso 1 1 calc R
C25 C -0.2586(5) 0.3572(4) 0.8512(5) 0.051(2) Uani 1 1 d .
H25 H -0.3193 0.3443 0.8080 0.061 Uiso 1 1 calc R
C26 C -0.1615(5) 0.3088(4) 0.8663(4) 0.0421(17) Uani 1 1 d .
H26 H -0.1557 0.2628 0.8336 0.051 Uiso 1 1 calc R
S0AA S 0.24123(11) 0.43233(8) 1.28047(8) 0.0227(3) Uani 1 1 d .
N1 N 0.2694(3) 0.3345(2) 1.1409(3) 0.0188(9) Uani 1 1 d .
C3 C 0.2577(4) 0.3747(3) 1.1993(3) 0.0180(12) Uani 1 1 d .

loop_
_atom_site_aniso_label
_atom_site_aniso_U_11
_atom_site_aniso_U_22
_atom_site_aniso_U_33
_atom_site_aniso_U_23
_atom_site_aniso_U_13
_atom_site_aniso_U_12
Pt1 0.01994(10) 0.01994(12) 0.01112(10) -0.00075(10) -0.00026(7) -0.00028(9)
Cr1 0.0195(4) 0.0187(5) 0.0118(4) 0.0004(4) -0.0010(3) 0.0015(3)
S1 0.0267(7) 0.0218(8) 0.0148(7) -0.0022(6) 0.0040(5) -0.0024(6)
O2 0.0229(18) 0.022(2) 0.0142(18) 0.0015(16) 0.0020(14) -0.0007(15)
O3 0.0200(18) 0.020(2) 0.0187(19) -0.0007(17) -0.0028(14) 0.0036(15)
S4 0.0225(7) 0.0225(8) 0.0198(7) -0.0045(6) -0.0026(5) 0.0033(6)
O5 0.0233(17) 0.017(2) 0.0128(17) 0.0005(16) -0.0005(14) -0.0013(16)
S6 0.0270(7) 0.0213(8) 0.0143(7) -0.0004(6) 0.0005(5) -0.0034(6)
O7 0.0183(18) 0.027(2) 0.020(2) 0.0014(18) 0.0013(15) 0.0010(15)
S8 0.0231(7) 0.0252(8) 0.0161(7) 0.0005(6) -0.0019(5) 0.0010(6)
C1 0.020(3) 0.027(4) 0.016(3) 0.003(3) -0.001(2) -0.003(2)
C2 0.025(3) 0.016(3) 0.017(3) -0.003(2) -0.001(2) 0.005(2)
C1AA 0.010(2) 0.030(4) 0.018(3) -0.002(2) -0.0038(19) 0.000(2)
C2AA 0.016(2) 0.024(3) 0.017(3) 0.003(3) -0.002(2) -0.003(2)
C0AA 0.019(3) 0.033(4) 0.021(3) 0.001(3) -0.005(2) -0.003(2)
C4 0.027(3) 0.035(4) 0.032(3) 0.014(3) 0.001(2) -0.007(3)
C5 0.025(3) 0.022(3) 0.040(4) 0.014(3) 0.000(3) 0.000(2)
C6 0.024(3) 0.027(4) 0.042(4) -0.004(3) -0.001(3) -0.001(2)
C7 0.015(3) 0.030(4) 0.028(3) 0.003(3) 0.002(2) 0.003(2)
C8 0.022(3) 0.021(3) 0.019(3) -0.001(3) -0.003(2) 0.002(2)
C9 0.035(3) 0.025(4) 0.054(4) -0.011(3) -0.008(3) 0.010(3)
C10 0.040(4) 0.025(4) 0.056(4) -0.011(3) -0.027(3) -0.004(3)
C11 0.025(3) 0.030(4) 0.035(3) -0.004(3) -0.012(2) 0.003(3)
C12 0.030(3) 0.027(4) 0.045(4) -0.008(3) -0.005(3) 0.015(3)
C13 0.026(3) 0.025(4) 0.038(4) -0.007(3) 0.001(2) 0.001(2)
C14 0.013(2) 0.023(3) 0.017(3) 0.003(2) 0.0002(19) 0.006(2)
C15 0.015(2) 0.018(3) 0.020(3) 0.002(2) -0.001(2) 0.003(2)
C16 0.032(3) 0.046(4) 0.017(3) -0.001(3) 0.009(2) 0.004(3)
C17 0.035(3) 0.035(4) 0.029(3) 0.013(3) 0.007(3) -0.005(3)
C18 0.048(4) 0.025(4) 0.022(3) 0.004(3) -0.002(3) -0.009(3)
C19 0.034(3) 0.026(4) 0.015(3) -0.002(3) -0.002(2) -0.007(3)
C20 0.017(3) 0.021(3) 0.018(3) 0.004(2) 0.000(2) -0.004(2)
C21 0.024(3) 0.028(3) 0.018(3) 0.005(3) 0.000(2) 0.000(3)
C22 0.021(3) 0.042(4) 0.020(3) -0.005(3) -0.001(2) 0.003(3)
C23 0.031(3) 0.039(4) 0.030(3) -0.009(3) 0.006(3) 0.006(3)
C24 0.032(3) 0.048(4) 0.030(3) -0.003(3) 0.002(3) 0.017(3)
C25 0.027(3) 0.061(5) 0.062(5) -0.015(4) -0.022(3) 0.019(3)
C26 0.036(3) 0.037(4) 0.052(4) -0.017(3) -0.010(3) 0.005(3)
S0AA 0.0305(7) 0.0225(8) 0.0155(7) 0.0006(6) 0.0035(5) 0.0014(6)
N1 0.026(2) 0.017(3) 0.013(2) 0.005(2) -0.0017(17) -0.0021(19)
C3 0.017(3) 0.018(3) 0.019(3) 0.012(3) -0.002(2) -0.004(2)

loop_
_atom_type_symbol
_atom_type_description
_atom_type_scat_dispersion_real
_atom_type_scat_dispersion_imag
_atom_type_scat_source
C C 0.0033 0.0016 'International Tables Vol C Tables 4.2.6.8 and 6.1.1.4'
H H 0.0000 0.0000 'International Tables Vol C Tables 4.2.6.8 and 6.1.1.4'
Cr Cr 0.3209 0.6236 'International Tables Vol C Tables 4.2.6.8 and 6.1.1.4'
N N 0.0061 0.0033 'International Tables Vol C Tables 4.2.6.8 and 6.1.1.4'
O O 0.0106 0.0060 'International Tables Vol C Tables 4.2.6.8 and 6.1.1.4'
Pt Pt -1.7033 8.3905 'International Tables Vol C Tables 4.2.6.8 and 6.1.1.4'
S S 0.1246 0.1234 'International Tables Vol C Tables 4.2.6.8 and 6.1.1.4'

loop_
_geom_angle_atom_site_label_1
_geom_angle_atom_site_label_2
_geom_angle_atom_site_label_3
_geom_angle
_geom_angle_site_symmetry_3
Cr1 Pt1 S0AA 174.47(3) 4_565
S1 Pt1 Cr1 89.77(4) .
S1 Pt1 S4 88.56(5) .
S1 Pt1 S0AA 95.33(4) 4_565
S4 Pt1 Cr1 89.37(4) .
S4 Pt1 S0AA 92.87(4) 4_565
S6 Pt1 Cr1 89.41(4) .
S6 Pt1 S1 179.18(5) .
S6 Pt1 S4 91.43(5) .
S6 Pt1 S8 90.14(5) .
S6 Pt1 S0AA 85.49(4) 4_565
S8 Pt1 Cr1 88.55(4) .
S8 Pt1 S1 89.85(5) .
S8 Pt1 S4 177.39(5) .
S8 Pt1 S0AA 89.33(4) 4_565
O2 Cr1 Pt1 89.71(10) .
O2 Cr1 O3 89.16(14) .
O2 Cr1 O5 179.69(14) .
O2 Cr1 O7 89.14(14) .
O2 Cr1 N1 89.99(15) .
O3 Cr1 Pt1 89.99(10) .
O3 Cr1 N1 91.11(15) .
O5 Cr1 Pt1 89.99(10) .
O5 Cr1 O3 90.76(13) .
O5 Cr1 N1 90.31(15) .
O7 Cr1 Pt1 91.36(10) .
O7 Cr1 O3 177.82(15) .
O7 Cr1 O5 90.95(13) .
O7 Cr1 N1 87.54(15) .
N1 Cr1 Pt1 178.87(12) .
C1AA S1 Pt1 103.27(18) .
C1AA O2 Cr1 127.7(3) .
C1 O3 Cr1 128.4(3) .
C1 S4 Pt1 103.51(18) .
C14 O5 Cr1 127.5(3) .
C14 S6 Pt1 103.71(19) .
C20 O7 Cr1 125.3(3) .
C20 S8 Pt1 105.01(17) .
O3 C1 S4 123.0(4) .
O3 C1 C8 116.8(4) .
C8 C1 S4 120.1(4) .
C15 C2 H2 119.6 .
C16 C2 H2 119.6 .
C16 C2 C15 120.8(5) .
O2 C1AA S1 123.4(4) .
O2 C1AA C2AA 118.2(5) .
C2AA C1AA S1 118.4(4) .
C0AA C2AA C1AA 122.3(5) .
C7 C2AA C1AA 118.3(5) .
C7 C2AA C0AA 119.4(5) .
C2AA C0AA H0AA 120.0 .
C4 C0AA C2AA 120.0(6) .
C4 C0AA H0AA 120.0 .
C0AA C4 H4 119.9 .
C5 C4 C0AA 120.2(6) .
C5 C4 H4 119.9 .
C4 C5 H5 119.7 .
C4 C5 C6 120.5(6) .
C6 C5 H5 119.7 .
C5 C6 H6 120.2 .
C5 C6 C7 119.6(6) .
C7 C6 H6 120.2 .
C2AA C7 C6 120.3(5) .
C2AA C7 H7 119.9 .
C6 C7 H7 119.9 .
C9 C8 C1 118.0(5) .
C13 C8 C1 123.0(5) .
C13 C8 C9 119.0(5) .
C8 C9 H9 119.7 .
C8 C9 C10 120.7(5) .
C10 C9 H9 119.7 .
C9 C10 H10 120.1 .
C11 C10 C9 119.8(5) .
C11 C10 H10 120.1 .
C10 C11 H11 120.1 .
C12 C11 C10 119.8(5) .
C12 C11 H11 120.1 .
C11 C12 H12 119.6 .
C11 C12 C13 120.7(5) .
C13 C12 H12 119.6 .
C8 C13 C12 120.0(5) .
C8 C13 H13 120.0 .
C12 C13 H13 120.0 .
O5 C14 S6 123.1(4) .
O5 C14 C15 118.7(4) .
C15 C14 S6 118.1(4) .
C2 C15 C14 120.0(5) .
C2 C15 C19 118.7(5) .
C19 C15 C14 121.3(5) .
C2 C16 H16 120.1 .
C17 C16 C2 119.9(5) .
C17 C16 H16 120.1 .
C16 C17 H17 120.0 .
C16 C17 C18 120.1(5) .
C18 C17 H17 120.0 .
C17 C18 H18 119.8 .
C19 C18 C17 120.3(6) .
C19 C18 H18 119.8 .
C15 C19 H19 119.8 .
C18 C19 C15 120.3(5) .
C18 C19 H19 119.8 .
O7 C20 S8 123.6(4) .
O7 C20 C21 118.1(4) .
C21 C20 S8 118.1(4) .
C22 C21 C20 118.8(4) .
C22 C21 C26 118.6(5) .
C26 C21 C20 122.5(5) .
C21 C22 H22 119.3 .
C23 C22 C21 121.5(5) .
C23 C22 H22 119.3 .
C22 C23 H23 120.4 .
C22 C23 C24 119.1(6) .
C24 C23 H23 120.4 .
C23 C24 H24 120.0 .
C25 C24 C23 120.1(5) .
C25 C24 H24 120.0 .
C24 C25 H25 119.7 .
C24 C25 C26 120.7(6) .
C26 C25 H25 119.7 .
C21 C26 H26 120.0 .
C25 C26 C21 120.0(6) .
C25 C26 H26 120.0 .
C3 S0AA Pt1 99.57(18) 4_566
C3 N1 Cr1 173.3(4) .
N1 C3 S0AA 179.1(5) .

loop_
_geom_bond_atom_site_label_1
_geom_bond_atom_site_label_2
_geom_bond_distance
_geom_bond_site_symmetry_2
Pt1 Cr1 2.5251(9) .
Pt1 S1 2.3315(13) .
Pt1 S4 2.3454(13) .
Pt1 S6 2.3181(13) .
Pt1 S8 2.3286(13) .
Pt1 S0AA 2.7016(14) 4_565
Cr1 O2 1.966(3) .
Cr1 O3 1.975(3) .
Cr1 O5 1.974(3) .
Cr1 O7 1.972(3) .
Cr1 N1 2.034(4) .
S1 C1AA 1.711(5) .
O2 C1AA 1.269(6) .
O3 C1 1.261(6) .
S4 C1 1.711(5) .
O5 C14 1.271(6) .
S6 C14 1.704(5) .
O7 C20 1.270(6) .
S8 C20 1.705(5) .
C1 C8 1.490(6) .
C2 H2 0.9500 .
C2 C15 1.382(7) .
C2 C16 1.373(7) .
C1AA C2AA 1.469(7) .
C2AA C0AA 1.395(7) .
C2AA C7 1.382(7) .
C0AA H0AA 0.9500 .
C0AA C4 1.378(7) .
C4 H4 0.9500 .
C4 C5 1.371(8) .
C5 H5 0.9500 .
C5 C6 1.380(8) .
C6 H6 0.9500 .
C6 C7 1.385(7) .
C7 H7 0.9500 .
C8 C9 1.382(7) .
C8 C13 1.373(7) .
C9 H9 0.9500 .
C9 C10 1.384(7) .
C10 H10 0.9500 .
C10 C11 1.368(8) .
C11 H11 0.9500 .
C11 C12 1.366(8) .
C12 H12 0.9500 .
C12 C13 1.386(7) .
C13 H13 0.9500 .
C14 C15 1.470(7) .
C15 C19 1.392(7) .
C16 H16 0.9500 .
C16 C17 1.362(7) .
C17 H17 0.9500 .
C17 C18 1.386(8) .
C18 H18 0.9500 .
C18 C19 1.356(7) .
C19 H19 0.9500 .
C20 C21 1.482(7) .
C21 C22 1.382(7) .
C21 C26 1.394(7) .
C22 H22 0.9500 .
C22 C23 1.367(7) .
C23 H23 0.9500 .
C23 C24 1.396(8) .
C24 H24 0.9500 .
C24 C25 1.362(8) .
C25 H25 0.9500 .
C25 C26 1.377(8) .
C26 H26 0.9500 .
S0AA Pt1 2.7016(14) 4_566
S0AA C3 1.627(6) .
N1 C3 1.157(6) .

loop_
_geom_torsion_atom_site_label_1
_geom_torsion_atom_site_label_2
_geom_torsion_atom_site_label_3
_geom_torsion_atom_site_label_4
_geom_torsion
Pt1 S1 C1AA O2 9.2(4)
Pt1 S1 C1AA C2AA -168.4(3)
Pt1 S4 C1 O3 12.0(5)
Pt1 S4 C1 C8 -165.2(4)
Pt1 S6 C14 O5 15.4(4)
Pt1 S6 C14 C15 -167.1(3)
Pt1 S8 C20 O7 3.6(5)
Pt1 S8 C20 C21 179.6(4)
Cr1 O2 C1AA S1 12.3(6)
Cr1 O2 C1AA C2AA -170.1(3)
Cr1 O3 C1 S4 8.2(6)
Cr1 O3 C1 C8 -174.5(3)
Cr1 O5 C14 S6 4.7(6)
Cr1 O5 C14 C15 -172.8(3)
Cr1 O7 C20 S8 17.8(6)
Cr1 O7 C20 C21 -158.2(3)
S1 C1AA C2AA C0AA 16.1(6)
S1 C1AA C2AA C7 -165.6(3)
O2 C1AA C2AA C0AA -161.6(4)
O2 C1AA C2AA C7 16.7(6)
O3 C1 C8 C9 -13.0(7)
O3 C1 C8 C13 169.7(5)
S4 C1 C8 C9 164.4(5)
S4 C1 C8 C13 -12.9(7)
O5 C14 C15 C2 20.3(6)
O5 C14 C15 C19 -157.9(4)
S6 C14 C15 C2 -157.3(4)
S6 C14 C15 C19 24.5(6)
O7 C20 C21 C22 26.9(7)
O7 C20 C21 C26 -157.8(5)
S8 C20 C21 C22 -149.3(4)
S8 C20 C21 C26 26.1(7)
C1 C8 C9 C10 -175.8(5)
C1 C8 C13 C12 177.1(5)
C2 C15 C19 C18 -0.2(7)
C2 C16 C17 C18 1.2(8)
C1AA C2AA C0AA C4 176.5(4)
C1AA C2AA C7 C6 -177.9(4)
C2AA C0AA C4 C5 1.1(7)
C0AA C2AA C7 C6 0.5(7)
C0AA C4 C5 C6 0.9(8)
C4 C5 C6 C7 -2.2(8)
C5 C6 C7 C2AA 1.5(7)
C7 C2AA C0AA C4 -1.8(7)
C8 C9 C10 C11 -1.9(10)
C9 C8 C13 C12 -0.1(8)
C9 C10 C11 C12 0.6(10)
C10 C11 C12 C13 0.9(10)
C11 C12 C13 C8 -1.1(9)
C13 C8 C9 C10 1.6(9)
C14 C15 C19 C18 178.0(5)
C15 C2 C16 C17 -0.2(8)
C16 C2 C15 C14 -178.5(4)
C16 C2 C15 C19 -0.3(7)
C16 C17 C18 C19 -1.7(8)
C17 C18 C19 C15 1.2(8)
C20 C21 C22 C23 173.3(5)
C20 C21 C26 C25 -174.2(6)
C21 C22 C23 C24 2.2(8)
C22 C21 C26 C25 1.1(9)
C22 C23 C24 C25 -1.2(9)
C23 C24 C25 C26 0.2(10)
C24 C25 C26 C21 -0.1(11)
C26 C21 C22 C23 -2.2(8)
